data_7213957
loop_
_publ_author_name
'Li, Jie'
'Sheng, Tianlu'
'Bai, Songyan'
'Hu, Shengmin'
'Wen, Yuehong'
'Fu, Ruibiao'
'Huang, Yihui'
'Xue, Zhenzhen'
'Wu, Xintao'

_publ_section_title
;
 A series of metal--organic frameworks containing diverse secondary
 building units derived from a flexible triazine-based tetracarboxylic
 ligand
;
_journal_issue 11
_journal_name_full CrystEngComm
_journal_page_first 2188
_journal_paper_doi 10.1039/c3ce42045k
_journal_volume 16
_journal_year 2014
_chemical_formula_sum 'C42 H44 Cd4 N12 O24'
_chemical_formula_weight 1550.49
_chemical_name_systematic
; 
 ? 
;
_space_group_IT_number 14
_symmetry_cell_setting monoclinic
_symmetry_space_group_name_Hall '-P 2ybc'
_symmetry_space_group_name_H-M 'P 1 21/c 1'
_atom_sites_solution_hydrogens geom
_atom_sites_solution_primary direct
_atom_sites_solution_secondary difmap
_audit_creation_method SHELXL-97
_cell_angle_alpha 90.00
_cell_angle_beta 102.667(2)
_cell_angle_gamma 90.00
_cell_formula_units_Z 4
_cell_length_a 27.504(3)
_cell_length_b 14.3017(15)
_cell_length_c 13.3049(16)
_cell_measurement_reflns_used 14305
_cell_measurement_temperature 293(2)
_cell_measurement_theta_max 27.4855
_cell_measurement_theta_min 2.0813
_cell_volume 5106.2(10)
_computing_structure_refinement 'SHELXL-97 (Sheldrick, 1997)'
_computing_structure_solution 'SHELXS-97 (Sheldrick, 1990)'
_diffrn_ambient_temperature 293(2)
_diffrn_detector_area_resol_mean 28.5714
_diffrn_measured_fraction_theta_full 0.998
_diffrn_measured_fraction_theta_max 0.998
_diffrn_measurement_device_type CCD
_diffrn_measurement_method CCD_Profile_fitting
_diffrn_radiation_monochromator graphite
_diffrn_radiation_source 'fine-focus sealed tube'
_diffrn_radiation_type MoK\a
_diffrn_radiation_wavelength 0.71073
_diffrn_reflns_av_R_equivalents 0.0337
_diffrn_reflns_av_sigmaI/netI 0.0340
_diffrn_reflns_limit_h_max 35
_diffrn_reflns_limit_h_min -21
_diffrn_reflns_limit_k_max 18
_diffrn_reflns_limit_k_min -18
_diffrn_reflns_limit_l_max 16
_diffrn_reflns_limit_l_min -17
_diffrn_reflns_number 43440
_diffrn_reflns_theta_full 27.49
_diffrn_reflns_theta_max 27.49
_diffrn_reflns_theta_min 2.08
_diffrn_standards_number 12173
_exptl_absorpt_coefficient_mu 1.743
_exptl_absorpt_correction_T_max 1.0000
_exptl_absorpt_correction_T_min 0.8605
_exptl_absorpt_correction_type multi-scan
_exptl_crystal_colour colorless
_exptl_crystal_density_diffrn 2.017
_exptl_crystal_density_method 'not measured'
_exptl_crystal_description prism
_exptl_crystal_F_000 3056
_exptl_crystal_size_max 0.2000
_exptl_crystal_size_mid 0.2000
_exptl_crystal_size_min 0.2000
_refine_diff_density_max 1.536
_refine_diff_density_min -3.289
_refine_diff_density_rms 0.232
_refine_ls_extinction_method none
_refine_ls_goodness_of_fit_ref 1.113
_refine_ls_hydrogen_treatment mixed
_refine_ls_matrix_type full
_refine_ls_number_parameters 739
_refine_ls_number_reflns 11695
_refine_ls_number_restraints 0
_refine_ls_restrained_S_all 1.113
_refine_ls_R_factor_all 0.0611
_refine_ls_R_factor_gt 0.0547
_refine_ls_shift/su_max 0.002
_refine_ls_shift/su_mean 0.000
_refine_ls_structure_factor_coef Fsqd
_refine_ls_weighting_details 'calc w=1/[\s^2^(Fo^2^)+(0.0910P)^2^+22.1274P] where P=(Fo^2^+2Fc^2^)/3'
_refine_ls_weighting_scheme calc
_refine_ls_wR_factor_gt 0.1557
_refine_ls_wR_factor_ref 0.1647
_reflns_number_gt 10752
_reflns_number_total 11695
_reflns_threshold_expression >2sigma(I)
_cod_data_source_file c3ce42045k.txt
_cod_data_source_block a
_cod_depositor_comments
;
The following automatic conversions were performed:

'_symmetry_cell_setting' value 'monoclinic ' changed to 'monoclinic'
according to
/usr/data/users/saulius/automatic-downloads/current/RSC/lib/dictionaries/cif_core.dic
dictionary named 'cif_core.dic' version 2.4.2 from
2011-04-26.

'_exptl_absorpt_correction_type' value 'Multi-scan'
changed to 'multi-scan' according to
/usr/data/users/saulius/automatic-downloads/current/RSC/lib/dictionaries/cif_core.dic
dictionary named 'cif_core.dic' version 2.4.2 from 2011-04-26.

Automatic conversion script
Id: cif_fix_values 2281 2013-09-26 08:29:07Z andrius 
;
_cod_original_cell_volume 5106.1(10)
_cod_original_sg_symbol_H-M P2(1)/c
_cod_database_code 7213957

loop_
_symmetry_equiv_pos_as_xyz
'x, y, z'
'-x, y+1/2, -z+1/2'
'-x, -y, -z'
'x, -y-1/2, z-1/2'

loop_
_atom_site_label
_atom_site_type_symbol
_atom_site_fract_x
_atom_site_fract_y
_atom_site_fract_z
_atom_site_U_iso_or_equiv
_atom_site_adp_type
_atom_site_occupancy
_atom_site_symmetry_multiplicity
_atom_site_calc_flag
_atom_site_refinement_flags
Cd1 Cd 0.780844(14) 0.27331(3) 0.63707(3) 0.01890(11) Uani 1 1 d .
Cd2 Cd 0.815631(15) 0.44476(3) 0.85788(3) 0.02372(11) Uani 1 1 d .
Cd3 Cd 0.747751(16) 0.65813(3) 0.77563(3) 0.02454(11) Uani 1 1 d .
Cd4 Cd 0.71421(2) 0.70697(4) 0.50327(4) 0.03808(14) Uani 1 1 d .
N1 N 0.85715(17) 0.4915(3) 0.5535(4) 0.0231(9) Uani 1 1 d .
N2 N 0.93840(17) 0.4241(3) 0.5694(4) 0.0261(10) Uani 1 1 d .
N3 N 0.86686(17) 0.3506(3) 0.4640(4) 0.0214(9) Uani 1 1 d .
N4 N 0.92530(18) 0.5642(4) 0.6504(4) 0.0324(12) Uani 1 1 d .
H4A H 0.9031 0.5993 0.6678 0.039 Uiso 1 1 calc R
N5 N 0.94220(18) 0.2823(3) 0.4837(4) 0.0263(10) Uani 1 1 d .
H5A H 0.9257 0.2442 0.4389 0.032 Uiso 1 1 calc R
N6 N 0.78898(16) 0.4025(3) 0.4731(3) 0.0189(8) Uani 1 1 d .
N7 N 0.60321(18) 0.8981(4) 0.5692(4) 0.0271(10) Uani 1 1 d .
N8 N 0.54287(19) 0.9272(4) 0.4136(5) 0.0376(13) Uani 1 1 d .
N9 N 0.62798(18) 0.9739(4) 0.4283(4) 0.0296(11) Uani 1 1 d .
N10 N 0.5232(2) 0.8472(5) 0.5499(5) 0.0426(15) Uani 1 1 d .
H10A H 0.5343 0.8270 0.6115 0.051 Uiso 1 1 calc R
N11 N 0.5696(2) 1.0109(6) 0.2846(5) 0.0538(19) Uani 1 1 d .
H11A H 0.5946 1.0242 0.2580 0.065 Uiso 1 1 calc R
N12 N 0.68364(17) 0.9512(3) 0.5813(4) 0.0227(9) Uani 1 1 d .
O1 O 1.13314(15) 0.7764(3) 0.8141(3) 0.0246(8) Uani 1 1 d .
O2 O 1.16076(15) 0.6327(3) 0.8125(3) 0.0280(8) Uani 1 1 d .
O3 O 1.17693(17) 0.2217(4) 0.6555(4) 0.0415(12) Uani 1 1 d .
O4 O 1.14700(18) 0.0812(3) 0.6769(4) 0.0385(11) Uani 1 1 d .
O5 O 0.78126(15) 0.4406(3) 0.6760(3) 0.0223(8) Uani 1 1 d .
O6 O 0.75544(16) 0.5852(3) 0.6293(3) 0.0258(8) Uani 1 1 d .
O7 O 0.78923(16) 0.2033(3) 0.4835(3) 0.0254(8) Uani 1 1 d .
O8 O 0.78904(16) 0.1997(3) 0.3178(3) 0.0251(8) Uani 1 1 d .
O9 O 0.28914(17) 0.8146(4) 0.3487(4) 0.0394(11) Uani 1 1 d .
O10 O 0.30094(18) 0.6894(4) 0.4441(5) 0.0557(16) Uani 1 1 d .
O11 O 0.3428(2) 1.0851(5) 0.0410(6) 0.0688(19) Uani 1 1 d .
O12 O 0.3693(2) 1.2245(5) 0.0704(6) 0.075(2) Uani 1 1 d .
O13 O 0.7234(2) 0.8186(4) 0.8178(4) 0.0404(11) Uani 1 1 d .
O14 O 0.7273(2) 0.7823(3) 0.6606(3) 0.0381(11) Uani 1 1 d .
O15 O 0.7291(2) 0.8531(3) 0.4407(4) 0.0373(11) Uani 1 1 d .
O16 O 0.74394(16) 0.9844(3) 0.3707(3) 0.0303(9) Uani 1 1 d .
O17 O 0.8490(2) 0.4818(4) 1.0240(4) 0.0459(13) Uani 1 1 d .
O18 O 0.89462(17) 0.3988(4) 0.8337(4) 0.0411(11) Uani 1 1 d .
O19 O 0.8038(2) 0.6987(4) 0.5142(4) 0.0484(13) Uani 1 1 d .
O20 O 0.6649(3) 0.6246(7) 0.7059(9) 0.112(4) Uani 1 1 d .
O21 O 0.8537(4) 0.6486(5) 0.1299(6) 0.093(3) Uani 1 1 d .
O22 O 0.5962(5) 0.7417(9) 0.7177(9) 0.141(5) Uani 1 1 d .
O23 O 0.1778(3) 0.4609(6) 0.7117(8) 0.090(2) Uani 1 1 d .
O24 O 0.6598(5) 0.4260(14) 0.7114(19) 0.298(15) Uani 1 1 d .
C1 C 0.9072(2) 0.4898(4) 0.5890(4) 0.0229(10) Uani 1 1 d .
C2 C 0.9159(2) 0.3564(4) 0.5071(4) 0.0221(10) Uani 1 1 d .
C3 C 0.83947(19) 0.4163(4) 0.4976(4) 0.0191(10) Uani 1 1 d .
C4 C 0.9754(2) 0.5918(4) 0.6896(5) 0.0282(12) Uani 1 1 d .
C5 C 0.9847(2) 0.6860(4) 0.7092(5) 0.0272(12) Uani 1 1 d .
H5B H 0.9584 0.7284 0.6965 0.033 Uiso 1 1 calc R
C6 C 1.0326(2) 0.7176(4) 0.7476(4) 0.0264(11) Uani 1 1 d .
H6A H 1.0383 0.7808 0.7620 0.032 Uiso 1 1 calc R
C7 C 1.0727(2) 0.6550(4) 0.7650(4) 0.0234(11) Uani 1 1 d .
C8 C 1.0628(2) 0.5607(4) 0.7490(5) 0.0310(13) Uani 1 1 d .
H8B H 1.0890 0.5182 0.7631 0.037 Uiso 1 1 calc R
C9 C 1.0143(2) 0.5277(4) 0.7121(5) 0.0327(13) Uani 1 1 d .
H9B H 1.0082 0.4640 0.7028 0.039 Uiso 1 1 calc R
C10 C 1.1250(2) 0.6893(4) 0.7986(4) 0.0243(11) Uani 1 1 d .
C11 C 0.9925(2) 0.2587(4) 0.5218(4) 0.0224(10) Uani 1 1 d .
C12 C 1.0300(2) 0.3234(4) 0.5557(5) 0.0262(11) Uani 1 1 d .
H12A H 1.0227 0.3870 0.5528 0.031 Uiso 1 1 calc R
C13 C 1.0784(2) 0.2933(4) 0.5941(5) 0.0272(12) Uani 1 1 d .
H13A H 1.1036 0.3369 0.6165 0.033 Uiso 1 1 calc R
C14 C 1.0897(2) 0.1981(4) 0.5993(5) 0.0256(11) Uani 1 1 d .
C15 C 1.0522(2) 0.1332(4) 0.5600(5) 0.0325(13) Uani 1 1 d .
H15A H 1.0598 0.0698 0.5601 0.039 Uiso 1 1 calc R
C16 C 1.0045(2) 0.1631(4) 0.5215(5) 0.0317(13) Uani 1 1 d .
H16A H 0.9797 0.1198 0.4949 0.038 Uiso 1 1 calc R
C17 C 1.1412(2) 0.1645(4) 0.6465(4) 0.0258(11) Uani 1 1 d .
C18 C 0.75697(19) 0.4780(3) 0.4960(4) 0.0188(9) Uani 1 1 d .
H18B H 0.7224 0.4597 0.4721 0.023 Uiso 1 1 calc R
H18C H 0.7625 0.5334 0.4580 0.023 Uiso 1 1 calc R
C19 C 0.76599(18) 0.5022(3) 0.6094(4) 0.0166(9) Uani 1 1 d .
C20 C 0.7687(2) 0.3446(4) 0.3834(4) 0.0207(10) Uani 1 1 d .
H20B H 0.7797 0.3693 0.3243 0.025 Uiso 1 1 calc R
H20C H 0.7326 0.3483 0.3686 0.025 Uiso 1 1 calc R
C21 C 0.78409(18) 0.2434(3) 0.3981(4) 0.0175(9) Uani 1 1 d .
C22 C 0.5575(2) 0.8925(5) 0.5082(5) 0.0309(13) Uani 1 1 d .
C23 C 0.5802(2) 0.9682(5) 0.3784(5) 0.0330(13) Uani 1 1 d .
C24 C 0.63630(19) 0.9397(4) 0.5248(5) 0.0230(11) Uani 1 1 d .
C25 C 0.4728(2) 0.8280(5) 0.5096(6) 0.0384(15) Uani 1 1 d .
C26 C 0.4512(3) 0.7587(8) 0.5592(8) 0.077(4) Uani 1 1 d .
H26A H 0.4704 0.7268 0.6149 0.092 Uiso 1 1 calc R
C27 C 0.4011(3) 0.7373(8) 0.5256(9) 0.072(3) Uani 1 1 d .
H27A H 0.3871 0.6908 0.5591 0.087 Uiso 1 1 calc R
C28 C 0.3717(2) 0.7832(5) 0.4441(6) 0.0359(14) Uani 1 1 d .
C29 C 0.3934(2) 0.8533(5) 0.3955(6) 0.0373(15) Uani 1 1 d .
H29A H 0.3741 0.8854 0.3401 0.045 Uiso 1 1 calc R
C30 C 0.4431(2) 0.8756(5) 0.4286(6) 0.0392(15) Uani 1 1 d .
H30A H 0.4568 0.9233 0.3960 0.047 Uiso 1 1 calc R
C31 C 0.3175(2) 0.7616(5) 0.4098(6) 0.0350(14) Uani 1 1 d .
C32 C 0.5217(3) 1.0359(7) 0.2258(7) 0.057(2) Uani 1 1 d .
C33 C 0.4806(3) 0.9815(7) 0.2145(7) 0.060(2) Uani 1 1 d .
H33A H 0.4835 0.9223 0.2442 0.072 Uiso 1 1 calc R
C34 C 0.4346(3) 1.0113(7) 0.1602(7) 0.054(2) Uani 1 1 d .
H34A H 0.4078 0.9701 0.1487 0.064 Uiso 1 1 calc R
C35 C 0.4280(3) 1.1007(8) 0.1230(8) 0.064(3) Uani 1 1 d .
C36 C 0.4692(3) 1.1615(9) 0.1363(10) 0.092(5) Uani 1 1 d .
H36A H 0.4653 1.2224 0.1112 0.111 Uiso 1 1 calc R
C37 C 0.5162(3) 1.1290(9) 0.1880(10) 0.091(5) Uani 1 1 d .
H37A H 0.5438 1.1684 0.1974 0.109 Uiso 1 1 calc R
C38 C 0.3767(3) 1.1387(7) 0.0744(7) 0.056(2) Uani 1 1 d .
C39 C 0.6953(2) 0.9342(4) 0.6917(4) 0.0243(11) Uani 1 1 d .
H39A H 0.6652 0.9428 0.7173 0.029 Uiso 1 1 calc R
H39B H 0.7192 0.9809 0.7245 0.029 Uiso 1 1 calc R
C40 C 0.7162(2) 0.8389(4) 0.7240(4) 0.0247(11) Uani 1 1 d .
C41 C 0.7202(2) 0.9950(4) 0.5341(5) 0.0239(11) Uani 1 1 d .
H41A H 0.7509 1.0027 0.5857 0.029 Uiso 1 1 calc R
H41B H 0.7084 1.0568 0.5103 0.029 Uiso 1 1 calc R
C42 C 0.7313(2) 0.9400(4) 0.4440(4) 0.0236(11) Uani 1 1 d .

loop_
_atom_site_aniso_label
_atom_site_aniso_U_11
_atom_site_aniso_U_22
_atom_site_aniso_U_33
_atom_site_aniso_U_23
_atom_site_aniso_U_13
_atom_site_aniso_U_12
Cd1 0.01472(18) 0.02193(19) 0.01955(19) -0.00148(13) 0.00269(14) -0.00035(13)
Cd2 0.0225(2) 0.01900(19) 0.0273(2) -0.00352(14) 0.00040(16) 0.00190(14)
Cd3 0.0272(2) 0.0242(2) 0.0215(2) 0.00072(14) 0.00374(16) 0.00329(15)
Cd4 0.0379(3) 0.0372(3) 0.0358(3) -0.00169(19) 0.0007(2) -0.0053(2)
N1 0.016(2) 0.026(2) 0.027(2) -0.0077(18) 0.0033(18) -0.0026(17)
N2 0.017(2) 0.029(2) 0.030(2) -0.0054(19) -0.0006(19) 0.0024(19)
N3 0.015(2) 0.027(2) 0.021(2) -0.0039(17) 0.0008(17) 0.0015(17)
N4 0.015(2) 0.036(3) 0.045(3) -0.019(2) 0.004(2) -0.003(2)
N5 0.021(2) 0.030(2) 0.026(2) -0.0056(19) 0.0020(19) 0.0027(19)
N6 0.015(2) 0.019(2) 0.021(2) -0.0083(16) 0.0004(16) 0.0012(16)
N7 0.019(2) 0.030(2) 0.033(3) 0.004(2) 0.006(2) -0.0023(19)
N8 0.019(2) 0.050(3) 0.041(3) 0.013(3) 0.001(2) -0.003(2)
N9 0.019(2) 0.039(3) 0.030(3) 0.011(2) 0.003(2) 0.001(2)
N10 0.021(3) 0.056(4) 0.046(3) 0.019(3) 0.000(2) -0.009(3)
N11 0.023(3) 0.091(5) 0.043(3) 0.032(4) -0.001(3) -0.001(3)
N12 0.014(2) 0.030(2) 0.024(2) 0.0044(18) 0.0027(18) -0.0025(18)
O1 0.0207(19) 0.0272(19) 0.0245(19) -0.0017(15) 0.0020(15) -0.0081(15)
O2 0.0194(19) 0.033(2) 0.029(2) 0.0013(17) 0.0002(16) -0.0005(17)
O3 0.021(2) 0.049(3) 0.052(3) 0.012(2) 0.001(2) -0.001(2)
O4 0.033(2) 0.035(2) 0.045(3) 0.005(2) 0.003(2) 0.015(2)
O5 0.026(2) 0.0198(17) 0.0204(18) 0.0025(14) 0.0046(15) 0.0009(15)
O6 0.038(2) 0.0176(17) 0.0212(18) -0.0047(14) 0.0048(17) 0.0044(16)
O7 0.036(2) 0.0209(18) 0.0187(18) -0.0002(14) 0.0051(17) 0.0005(16)
O8 0.040(2) 0.0186(17) 0.0171(18) -0.0008(14) 0.0076(17) 0.0044(16)
O9 0.021(2) 0.052(3) 0.042(3) 0.003(2) 0.0010(19) -0.009(2)
O10 0.022(2) 0.045(3) 0.095(5) 0.019(3) 0.002(3) -0.010(2)
O11 0.034(3) 0.086(5) 0.075(5) -0.006(4) -0.013(3) 0.012(3)
O12 0.046(4) 0.072(5) 0.096(6) 0.037(4) -0.007(4) 0.001(3)
O13 0.048(3) 0.048(3) 0.026(2) 0.010(2) 0.010(2) 0.018(2)
O14 0.058(3) 0.029(2) 0.026(2) 0.0000(17) 0.008(2) 0.016(2)
O15 0.061(3) 0.022(2) 0.033(2) -0.0011(17) 0.019(2) 0.002(2)
O16 0.028(2) 0.035(2) 0.029(2) 0.0001(17) 0.0082(17) -0.0095(18)
O17 0.061(3) 0.042(3) 0.027(2) 0.003(2) -0.005(2) -0.014(2)
O18 0.026(2) 0.045(3) 0.047(3) -0.015(2) -0.001(2) 0.003(2)
O19 0.054(3) 0.048(3) 0.043(3) 0.006(2) 0.009(3) -0.012(3)
O20 0.039(4) 0.112(7) 0.162(9) 0.000(7) -0.030(5) 0.000(4)
O21 0.151(8) 0.062(4) 0.061(4) 0.005(3) 0.013(5) 0.033(5)
O22 0.128(9) 0.149(10) 0.125(9) -0.003(8) -0.020(7) 0.064(8)
O23 0.075(5) 0.079(5) 0.117(7) -0.010(5) 0.023(5) 0.006(4)
O24 0.102(9) 0.32(2) 0.51(3) -0.35(2) 0.152(15) -0.093(11)
C1 0.016(2) 0.028(3) 0.025(3) -0.004(2) 0.006(2) -0.007(2)
C2 0.018(2) 0.028(3) 0.021(2) 0.002(2) 0.007(2) 0.004(2)
C3 0.017(2) 0.021(2) 0.020(2) 0.0006(19) 0.0050(19) 0.0012(19)
C4 0.021(3) 0.034(3) 0.028(3) -0.009(2) 0.000(2) -0.009(2)
C5 0.022(3) 0.030(3) 0.030(3) -0.007(2) 0.006(2) -0.003(2)
C6 0.024(3) 0.027(3) 0.026(3) -0.004(2) 0.002(2) -0.005(2)
C7 0.018(2) 0.029(3) 0.021(2) -0.004(2) 0.002(2) -0.007(2)
C8 0.022(3) 0.030(3) 0.035(3) -0.004(2) -0.004(2) -0.003(2)
C9 0.022(3) 0.027(3) 0.044(4) -0.003(3) -0.003(3) -0.007(2)
C10 0.023(3) 0.033(3) 0.016(2) 0.000(2) 0.002(2) -0.009(2)
C11 0.017(2) 0.029(3) 0.021(2) -0.001(2) 0.004(2) 0.005(2)
C12 0.021(3) 0.023(3) 0.034(3) 0.002(2) 0.006(2) 0.003(2)
C13 0.019(3) 0.025(3) 0.038(3) 0.000(2) 0.006(2) 0.000(2)
C14 0.020(3) 0.027(3) 0.029(3) 0.004(2) 0.005(2) 0.003(2)
C15 0.027(3) 0.026(3) 0.041(3) -0.004(2) 0.002(3) 0.004(2)
C16 0.022(3) 0.027(3) 0.043(4) -0.008(2) 0.000(3) 0.001(2)
C17 0.022(3) 0.033(3) 0.022(3) -0.002(2) 0.005(2) 0.005(2)
C18 0.016(2) 0.018(2) 0.021(2) -0.0037(18) 0.0009(19) 0.0020(19)
C19 0.013(2) 0.018(2) 0.019(2) 0.0016(18) 0.0041(18) -0.0010(18)
C20 0.022(3) 0.021(2) 0.016(2) -0.0034(18) -0.0014(19) 0.001(2)
C21 0.016(2) 0.019(2) 0.017(2) -0.0006(18) 0.0024(18) -0.0016(18)
C22 0.019(3) 0.036(3) 0.038(3) 0.003(3) 0.007(2) -0.003(2)
C23 0.020(3) 0.045(3) 0.033(3) 0.009(3) 0.003(2) 0.000(3)
C24 0.013(2) 0.023(2) 0.032(3) 0.004(2) 0.003(2) 0.0031(19)
C25 0.018(3) 0.045(4) 0.051(4) 0.005(3) 0.006(3) -0.010(3)
C26 0.030(4) 0.102(8) 0.086(7) 0.064(6) -0.014(4) -0.026(5)
C27 0.028(4) 0.088(7) 0.093(7) 0.054(6) -0.004(4) -0.023(4)
C28 0.017(3) 0.037(3) 0.053(4) 0.001(3) 0.006(3) -0.007(2)
C29 0.020(3) 0.043(4) 0.049(4) 0.002(3) 0.008(3) -0.001(3)
C30 0.021(3) 0.037(3) 0.059(4) 0.012(3) 0.009(3) -0.005(3)
C31 0.020(3) 0.032(3) 0.054(4) -0.009(3) 0.009(3) -0.007(2)
C32 0.024(3) 0.093(7) 0.048(4) 0.033(4) -0.005(3) -0.001(4)
C33 0.039(4) 0.074(6) 0.061(5) 0.034(5) -0.002(4) 0.005(4)
C34 0.031(4) 0.067(5) 0.057(5) 0.016(4) -0.003(3) -0.001(4)
C35 0.028(4) 0.084(7) 0.073(6) 0.035(5) -0.006(4) -0.003(4)
C36 0.032(4) 0.113(9) 0.120(10) 0.077(8) -0.010(5) -0.014(5)
C37 0.027(4) 0.121(10) 0.111(9) 0.077(8) -0.014(5) -0.018(5)
C38 0.026(4) 0.075(6) 0.061(5) 0.025(4) -0.002(3) -0.002(4)
C39 0.022(3) 0.028(3) 0.022(3) 0.001(2) 0.002(2) 0.004(2)
C40 0.017(2) 0.028(3) 0.027(3) 0.003(2) 0.002(2) -0.001(2)
C41 0.018(2) 0.022(2) 0.033(3) -0.005(2) 0.009(2) -0.003(2)
C42 0.017(2) 0.033(3) 0.021(3) 0.001(2) 0.004(2) -0.003(2)

loop_
_atom_type_symbol
_atom_type_description
_atom_type_scat_dispersion_real
_atom_type_scat_dispersion_imag
_atom_type_scat_source
C C 0.0033 0.0016 'International Tables Vol C Tables 4.2.6.8 and 6.1.1.4'
H H 0.0000 0.0000 'International Tables Vol C Tables 4.2.6.8 and 6.1.1.4'
N N 0.0061 0.0033 'International Tables Vol C Tables 4.2.6.8 and 6.1.1.4'
O O 0.0106 0.0060 'International Tables Vol C Tables 4.2.6.8 and 6.1.1.4'
Cd Cd -0.8075 1.2024 'International Tables Vol C Tables 4.2.6.8 and 6.1.1.4'

loop_
_geom_angle_atom_site_label_1
_geom_angle_atom_site_label_2
_geom_angle_atom_site_label_3
_geom_angle
_geom_angle_site_symmetry_1
_geom_angle_site_symmetry_3
O1 Cd1 O7 87.88(15) 2_746 .
O1 Cd1 O10 161.55(17) 2_746 3_666
O7 Cd1 O10 87.9(2) . 3_666
O1 Cd1 O9 142.78(16) 2_746 3_666
O7 Cd1 O9 94.66(17) . 3_666
O10 Cd1 O9 55.53(18) 3_666 3_666
O1 Cd1 O8 81.34(14) 2_746 4_566
O7 Cd1 O8 160.51(14) . 4_566
O10 Cd1 O8 107.3(2) 3_666 4_566
O9 Cd1 O8 84.47(16) 3_666 4_566
O1 Cd1 O5 87.97(13) 2_746 .
O7 Cd1 O5 127.49(13) . .
O10 Cd1 O5 80.43(17) 3_666 .
O9 Cd1 O5 118.26(16) 3_666 .
O8 Cd1 O5 68.59(13) 4_566 .
O1 Cd1 O2 53.09(13) 2_746 2_746
O7 Cd1 O2 73.51(14) . 2_746
O10 Cd1 O2 141.59(17) 3_666 2_746
O9 Cd1 O2 92.09(16) 3_666 2_746
O8 Cd1 O2 87.05(14) 4_566 2_746
O5 Cd1 O2 137.43(13) . 2_746
O1 Cd1 C31 170.07(18) 2_746 3_666
O7 Cd1 C31 90.28(19) . 3_666
O10 Cd1 C31 27.8(2) 3_666 3_666
O9 Cd1 C31 27.8(2) 3_666 3_666
O8 Cd1 C31 97.54(19) 4_566 3_666
O5 Cd1 C31 100.85(17) . 3_666
O2 Cd1 C31 117.08(17) 2_746 3_666
O8 Cd2 O16 100.91(16) 4_566 4_576
O8 Cd2 O17 119.67(16) 4_566 .
O16 Cd2 O17 89.70(19) 4_576 .
O8 Cd2 O4 151.75(16) 4_566 2_756
O16 Cd2 O4 94.04(17) 4_576 2_756
O17 Cd2 O4 83.92(18) . 2_756
O8 Cd2 O18 88.45(17) 4_566 .
O16 Cd2 O18 169.06(18) 4_576 .
O17 Cd2 O18 90.6(2) . .
O4 Cd2 O18 75.12(18) 2_756 .
O8 Cd2 O5 72.43(13) 4_566 .
O16 Cd2 O5 85.97(14) 4_576 .
O17 Cd2 O5 167.78(16) . .
O4 Cd2 O5 85.00(15) 2_756 .
O18 Cd2 O5 91.53(16) . .
O6 Cd3 O3 106.50(17) . 2_756
O6 Cd3 O20 80.1(3) . .
O3 Cd3 O20 168.1(3) 2_756 .
O6 Cd3 O14 80.81(15) . .
O3 Cd3 O14 91.6(2) 2_756 .
O20 Cd3 O14 79.6(3) . .
O6 Cd3 O15 148.05(15) . 4_576
O3 Cd3 O15 90.96(19) 2_756 4_576
O20 Cd3 O15 87.9(3) . 4_576
O14 Cd3 O15 126.18(16) . 4_576
O6 Cd3 O16 94.89(14) . 4_576
O3 Cd3 O16 105.54(18) 2_756 4_576
O20 Cd3 O16 83.3(3) . 4_576
O14 Cd3 O16 162.84(17) . 4_576
O15 Cd3 O16 54.09(14) 4_576 4_576
O6 Cd3 O13 134.47(14) . .
O3 Cd3 O13 78.80(18) 2_756 .
O20 Cd3 O13 89.5(3) . .
O14 Cd3 O13 53.68(15) . .
O15 Cd3 O13 74.30(15) 4_576 .
O16 Cd3 O13 128.00(14) 4_576 .
O12 Cd4 O14 106.1(2) 2_645 .
O12 Cd4 O15 89.2(3) 2_645 .
O14 Cd4 O15 84.29(16) . .
O12 Cd4 O11 54.7(3) 2_645 2_645
O14 Cd4 O11 122.6(2) . 2_645
O15 Cd4 O11 138.1(2) . 2_645
O12 Cd4 O19 158.4(3) 2_645 .
O14 Cd4 O19 90.82(19) . .
O15 Cd4 O19 79.04(19) . .
O11 Cd4 O19 126.4(2) 2_645 .
O12 Cd4 O6 128.5(2) 2_645 .
O14 Cd4 O6 76.13(14) . .
O15 Cd4 O6 140.89(17) . .
O11 Cd4 O6 80.25(19) 2_645 .
O19 Cd4 O6 67.90(16) . .
O12 Cd4 O13 84.6(2) 2_645 4_575
O14 Cd4 O13 155.59(17) . 4_575
O15 Cd4 O13 73.77(16) . 4_575
O11 Cd4 O13 81.5(2) 2_645 4_575
O19 Cd4 O13 74.84(18) . 4_575
O6 Cd4 O13 114.77(16) . 4_575
O12 Cd4 C38 27.7(3) 2_645 2_645
O14 Cd4 C38 117.8(2) . 2_645
O15 Cd4 C38 114.5(3) . 2_645
O11 Cd4 C38 27.0(3) 2_645 2_645
O19 Cd4 C38 148.5(2) . 2_645
O6 Cd4 C38 104.6(3) . 2_645
O13 Cd4 C38 81.8(2) 4_575 2_645
C3 N1 C1 113.4(5) . .
C2 N2 C1 113.6(5) . .
C3 N3 C2 113.5(5) . .
C1 N4 C4 129.4(5) . .
C1 N4 H4A 115.3 . .
C4 N4 H4A 115.3 . .
C2 N5 C11 129.5(5) . .
C2 N5 H5A 115.2 . .
C11 N5 H5A 115.2 . .
C3 N6 C20 117.6(4) . .
C3 N6 C18 117.9(4) . .
C20 N6 C18 116.6(4) . .
C24 N7 C22 113.5(5) . .
C22 N8 C23 113.2(5) . .
C23 N9 C24 113.2(5) . .
C22 N10 C25 130.9(6) . .
C22 N10 H10A 114.5 . .
C25 N10 H10A 114.5 . .
C23 N11 C32 127.0(6) . .
C23 N11 H11A 116.5 . .
C32 N11 H11A 116.5 . .
C24 N12 C41 119.1(5) . .
C24 N12 C39 120.6(5) . .
C41 N12 C39 119.5(5) . .
C10 O1 Cd1 99.2(3) . 2_756
C10 O2 Cd1 87.6(3) . 2_756
C17 O3 Cd3 113.7(4) . 2_746
C17 O4 Cd2 140.4(4) . 2_746
C19 O5 Cd2 133.8(3) . .
C19 O5 Cd1 123.4(3) . .
Cd2 O5 Cd1 102.72(14) . .
C19 O6 Cd3 133.1(3) . .
C19 O6 Cd4 127.1(3) . .
Cd3 O6 Cd4 98.15(14) . .
C21 O7 Cd1 125.8(3) . .
C21 O8 Cd2 110.3(3) . 4_565
C21 O8 Cd1 139.5(3) . 4_565
Cd2 O8 Cd1 110.18(15) 4_565 4_565
C31 O9 Cd1 91.6(4) . 3_666
C31 O10 Cd1 91.9(4) . 3_666
C38 O11 Cd4 92.3(6) . 2_655
C38 O12 Cd4 92.8(5) . 2_655
C40 O13 Cd3 88.9(4) . .
C40 O13 Cd4 164.7(4) . 4_576
Cd3 O13 Cd4 100.00(16) . 4_576
C40 O14 Cd4 153.9(4) . .
C40 O14 Cd3 96.2(4) . .
Cd4 O14 Cd3 101.95(17) . .
C42 O15 Cd4 153.9(4) . .
C42 O15 Cd3 94.7(4) . 4_575
Cd4 O15 Cd3 111.30(17) . 4_575
C42 O16 Cd2 132.2(4) . 4_575
C42 O16 Cd3 91.8(3) . 4_575
Cd2 O16 Cd3 101.57(17) 4_575 4_575
N2 C1 N1 126.4(5) . .
N2 C1 N4 119.8(5) . .
N1 C1 N4 113.8(5) . .
N2 C2 N3 126.4(5) . .
N2 C2 N5 120.7(5) . .
N3 C2 N5 112.9(5) . .
N1 C3 N3 125.9(5) . .
N1 C3 N6 118.3(5) . .
N3 C3 N6 115.7(5) . .
C5 C4 C9 120.0(5) . .
C5 C4 N4 117.7(5) . .
C9 C4 N4 122.3(5) . .
C6 C5 C4 120.6(6) . .
C6 C5 H5B 119.7 . .
C4 C5 H5B 119.7 . .
C5 C6 C7 120.4(5) . .
C5 C6 H6A 119.8 . .
C7 C6 H6A 119.8 . .
C8 C7 C6 118.4(5) . .
C8 C7 C10 120.8(5) . .
C6 C7 C10 120.8(5) . .
C7 C8 C9 121.6(6) . .
C7 C8 H8B 119.2 . .
C9 C8 H8B 119.2 . .
C4 C9 C8 118.8(6) . .
C4 C9 H9B 120.6 . .
C8 C9 H9B 120.6 . .
O2 C10 O1 120.1(5) . .
O2 C10 C7 120.3(5) . .
O1 C10 C7 119.6(5) . .
C12 C11 N5 124.1(5) . .
C12 C11 C16 119.5(5) . .
N5 C11 C16 116.4(5) . .
C11 C12 C13 119.9(5) . .
C11 C12 H12A 120.0 . .
C13 C12 H12A 120.0 . .
C12 C13 C14 120.5(5) . .
C12 C13 H13A 119.8 . .
C14 C13 H13A 119.8 . .
C13 C14 C15 119.4(5) . .
C13 C14 C17 121.0(5) . .
C15 C14 C17 119.7(5) . .
C16 C15 C14 120.0(6) . .
C16 C15 H15A 120.0 . .
C14 C15 H15A 120.0 . .
C15 C16 C11 120.6(6) . .
C15 C16 H16A 119.7 . .
C11 C16 H16A 119.7 . .
O4 C17 O3 122.7(6) . .
O4 C17 C14 118.8(5) . .
O3 C17 C14 118.5(5) . .
N6 C18 C19 113.6(4) . .
N6 C18 H18B 108.8 . .
C19 C18 H18B 108.8 . .
N6 C18 H18C 108.8 . .
C19 C18 H18C 108.8 . .
H18B C18 H18C 107.7 . .
O5 C19 O6 124.6(5) . .
O5 C19 C18 120.0(4) . .
O6 C19 C18 115.3(4) . .
N6 C20 C21 113.0(4) . .
N6 C20 H20B 109.0 . .
C21 C20 H20B 109.0 . .
N6 C20 H20C 109.0 . .
C21 C20 H20C 109.0 . .
H20B C20 H20C 107.8 . .
O7 C21 O8 121.7(5) . .
O7 C21 C20 122.0(5) . .
O8 C21 C20 116.2(4) . .
N8 C22 N7 126.9(6) . .
N8 C22 N10 118.0(6) . .
N7 C22 N10 115.1(6) . .
N9 C23 N8 126.3(6) . .
N9 C23 N11 114.7(6) . .
N8 C23 N11 119.0(6) . .
N7 C24 N9 126.7(5) . .
N7 C24 N12 118.2(5) . .
N9 C24 N12 115.1(5) . .
C30 C25 C26 118.6(6) . .
C30 C25 N10 124.7(6) . .
C26 C25 N10 116.6(7) . .
C27 C26 C25 120.1(8) . .
C27 C26 H26A 119.9 . .
C25 C26 H26A 119.9 . .
C28 C27 C26 121.4(7) . .
C28 C27 H27A 119.3 . .
C26 C27 H27A 119.3 . .
C27 C28 C29 118.3(6) . .
C27 C28 C31 121.2(6) . .
C29 C28 C31 120.5(6) . .
C30 C29 C28 120.8(7) . .
C30 C29 H29A 119.6 . .
C28 C29 H29A 119.6 . .
C29 C30 C25 120.7(6) . .
C29 C30 H30A 119.6 . .
C25 C30 H30A 119.6 . .
O9 C31 O10 120.8(6) . .
O9 C31 C28 120.7(6) . .
O10 C31 C28 118.5(6) . .
O9 C31 Cd1 60.6(3) . 3_666
O10 C31 Cd1 60.3(3) . 3_666
C28 C31 Cd1 175.5(5) . 3_666
C33 C32 C37 118.7(7) . .
C33 C32 N11 124.6(8) . .
C37 C32 N11 116.3(8) . .
C32 C33 C34 121.9(8) . .
C32 C33 H33A 119.0 . .
C34 C33 H33A 119.0 . .
C35 C34 C33 120.7(8) . .
C35 C34 H34A 119.6 . .
C33 C34 H34A 119.6 . .
C34 C35 C36 119.5(8) . .
C34 C35 C38 121.7(8) . .
C36 C35 C38 118.6(9) . .
C37 C36 C35 119.1(10) . .
C37 C36 H36A 120.4 . .
C35 C36 H36A 120.4 . .
C36 C37 C32 119.8(9) . .
C36 C37 H37A 120.1 . .
C32 C37 H37A 120.1 . .
O11 C38 O12 120.2(8) . .
O11 C38 C35 119.8(9) . .
O12 C38 C35 120.0(8) . .
O11 C38 Cd4 60.7(5) . 2_655
O12 C38 Cd4 59.5(4) . 2_655
C35 C38 Cd4 177.6(7) . 2_655
N12 C39 C40 115.2(5) . .
N12 C39 H39A 108.5 . .
C40 C39 H39A 108.5 . .
N12 C39 H39B 108.5 . .
C40 C39 H39B 108.5 . .
H39A C39 H39B 107.5 . .
O13 C40 O14 120.8(5) . .
O13 C40 C39 117.4(5) . .
O14 C40 C39 121.7(5) . .
N12 C41 C42 113.4(4) . .
N12 C41 H41A 108.9 . .
C42 C41 H41A 108.9 . .
N12 C41 H41B 108.9 . .
C42 C41 H41B 108.9 . .
H41A C41 H41B 107.7 . .
O15 C42 O16 119.3(5) . .
O15 C42 C41 121.9(5) . .
O16 C42 C41 118.8(5) . .

loop_
_geom_bond_atom_site_label_1
_geom_bond_atom_site_label_2
_geom_bond_distance
_geom_bond_site_symmetry_2
Cd1 O1 2.312(4) 2_746
Cd1 O7 2.332(4) .
Cd1 O10 2.334(5) 3_666
Cd1 O9 2.341(5) 3_666
Cd1 O8 2.397(4) 4_566
Cd1 O5 2.448(4) .
Cd1 O2 2.570(4) 2_746
Cd1 C31 2.686(6) 3_666
Cd2 O8 2.217(4) 4_566
Cd2 O16 2.257(4) 4_576
Cd2 O17 2.263(5) .
Cd2 O4 2.299(5) 2_756
Cd2 O18 2.358(5) .
Cd2 O5 2.398(4) .
Cd3 O6 2.259(4) .
Cd3 O3 2.264(5) 2_756
Cd3 O20 2.314(7) .
Cd3 O14 2.331(4) .
Cd3 O15 2.368(4) 4_576
Cd3 O16 2.413(4) 4_576
Cd3 O13 2.489(5) .
Cd4 O12 2.304(7) 2_645
Cd4 O14 2.311(4) .
Cd4 O15 2.318(4) .
Cd4 O11 2.332(7) 2_645
Cd4 O19 2.440(6) .
Cd4 O6 2.509(4) .
Cd4 O13 2.561(4) 4_575
Cd4 C38 2.672(8) 2_645
N1 C3 1.337(7) .
N1 C1 1.353(7) .
N2 C2 1.335(7) .
N2 C1 1.337(7) .
N3 C3 1.341(7) .
N3 C2 1.347(7) .
N4 C1 1.368(7) .
N4 C4 1.418(7) .
N4 H4A 0.8600 .
N5 C2 1.357(7) .
N5 C11 1.405(7) .
N5 H5A 0.8600 .
N6 C3 1.369(7) .
N6 C20 1.460(6) .
N6 C18 1.466(6) .
N7 C24 1.330(7) .
N7 C22 1.341(8) .
N8 C22 1.330(8) .
N8 C23 1.353(8) .
N9 C23 1.338(8) .
N9 C24 1.346(8) .
N10 C22 1.361(8) .
N10 C25 1.398(8) .
N10 H10A 0.8600 .
N11 C23 1.362(9) .
N11 C32 1.424(9) .
N11 H11A 0.8600 .
N12 C24 1.363(7) .
N12 C41 1.441(7) .
N12 C39 1.454(7) .
O1 C10 1.275(7) .
O1 Cd1 2.312(4) 2_756
O2 C10 1.257(7) .
O2 Cd1 2.570(4) 2_756
O3 C17 1.265(8) .
O3 Cd3 2.264(5) 2_746
O4 C17 1.257(8) .
O4 Cd2 2.299(5) 2_746
O5 C19 1.254(6) .
O6 C19 1.265(6) .
O7 C21 1.253(6) .
O8 C21 1.271(6) .
O8 Cd2 2.217(4) 4_565
O8 Cd1 2.397(4) 4_565
O9 C31 1.251(9) .
O9 Cd1 2.341(5) 3_666
O10 C31 1.254(9) .
O10 Cd1 2.334(5) 3_666
O11 C38 1.213(11) .
O11 Cd4 2.332(6) 2_655
O12 C38 1.243(12) .
O12 Cd4 2.304(7) 2_655
O13 C40 1.254(7) .
O13 Cd4 2.561(4) 4_576
O14 C40 1.255(7) .
O15 C42 1.245(7) .
O15 Cd3 2.368(4) 4_575
O16 C42 1.275(7) .
O16 Cd2 2.257(4) 4_575
O16 Cd3 2.413(4) 4_575
C4 C5 1.385(8) .
C4 C9 1.392(9) .
C5 C6 1.382(8) .
C5 H5B 0.9300 .
C6 C7 1.399(8) .
C6 H6A 0.9300 .
C7 C8 1.384(8) .
C7 C10 1.492(7) .
C8 C9 1.398(8) .
C8 H8B 0.9300 .
C9 H9B 0.9300 .
C11 C12 1.386(8) .
C11 C16 1.407(8) .
C12 C13 1.387(8) .
C12 H12A 0.9300 .
C13 C14 1.395(8) .
C13 H13A 0.9300 .
C14 C15 1.401(9) .
C14 C17 1.495(8) .
C15 C16 1.370(9) .
C15 H15A 0.9300 .
C16 H16A 0.9300 .
C18 C19 1.515(7) .
C18 H18B 0.9700 .
C18 H18C 0.9700 .
C20 C21 1.509(7) .
C20 H20B 0.9700 .
C20 H20C 0.9700 .
C25 C30 1.380(10) .
C25 C26 1.394(10) .
C26 C27 1.387(10) .
C26 H26A 0.9300 .
C27 C28 1.370(11) .
C27 H27A 0.9300 .
C28 C29 1.396(9) .
C28 C31 1.493(8) .
C29 C30 1.380(9) .
C29 H29A 0.9300 .
C30 H30A 0.9300 .
C31 Cd1 2.686(6) 3_666
C32 C33 1.351(12) .
C32 C37 1.421(14) .
C33 C34 1.380(11) .
C33 H33A 0.9300 .
C34 C35 1.368(13) .
C34 H34A 0.9300 .
C35 C36 1.409(13) .
C35 C38 1.518(11) .
C36 C37 1.404(12) .
C36 H36A 0.9300 .
C37 H37A 0.9300 .
C38 Cd4 2.672(8) 2_655
C39 C40 1.505(8) .
C39 H39A 0.9700 .
C39 H39B 0.9700 .
C41 C42 1.519(8) .
C41 H41A 0.9700 .
C41 H41B 0.9700 .
